data_7248308
loop_
_publ_author_name
'Gao, Yan'
'Yang, Xiao'
'Ren, Taohong'
'Jia, Dingxian'

_publ_section_title
;
 Facile syntheses, structures and photocatalytic properties of 3D
 iodoargentate frameworks derived from TM-flexible-amino-ligand templates
;
_journal_issue 16
_journal_name_full CrystEngComm
_journal_page_first 2172
_journal_page_last 2179
_journal_paper_doi 10.1039/D4CE00247D
_journal_volume 26
_journal_year 2024
_chemical_formula_sum 'C6 H24 Ag2 Fe I4 N6'
_chemical_formula_weight 959.50
_space_group_crystal_system hexagonal
_space_group_IT_number 182
_space_group_name_Hall 'P 6c 2c'
_space_group_name_H-M_alt 'P 63 2 2'
_atom_sites_solution_hydrogens geom
_audit_creation_method SHELXL-2014/7
_audit_update_record
;
2023-08-26 deposited with the CCDC.	2024-03-13 downloaded from the CCDC.
;
_cell_angle_alpha 90
_cell_angle_beta 90
_cell_angle_gamma 120
_cell_formula_units_Z 2
_cell_length_a 9.0851(11)
_cell_length_b 9.0851(11)
_cell_length_c 14.411(3)
_cell_measurement_reflns_used 3585
_cell_measurement_temperature 293(2)
_cell_measurement_theta_max 25.35
_cell_measurement_theta_min 3.8374
_cell_volume 1030.1(3)
_computing_structure_refinement 'SHELXL-2014/7 (Sheldrick, 2014)'
_diffrn_ambient_temperature 293(2)
_diffrn_detector_area_resol_mean 14.63
_diffrn_measured_fraction_theta_full 0.984
_diffrn_measured_fraction_theta_max 0.984
_diffrn_measurement_device_type 'Rigaku Saturn'
_diffrn_measurement_method \w
_diffrn_radiation_type MoK\a
_diffrn_radiation_wavelength 0.71073
_diffrn_reflns_av_R_equivalents 0.0308
_diffrn_reflns_av_unetI/netI 0.0263
_diffrn_reflns_Laue_measured_fraction_full 0.984
_diffrn_reflns_Laue_measured_fraction_max 0.984
_diffrn_reflns_limit_h_max 5
_diffrn_reflns_limit_h_min -10
_diffrn_reflns_limit_k_max 9
_diffrn_reflns_limit_k_min -9
_diffrn_reflns_limit_l_max 17
_diffrn_reflns_limit_l_min -11
_diffrn_reflns_number 2488
_diffrn_reflns_point_group_measured_fraction_full 0.989
_diffrn_reflns_point_group_measured_fraction_max 0.989
_diffrn_reflns_theta_full 25.242
_diffrn_reflns_theta_max 25.331
_diffrn_reflns_theta_min 3.835
_exptl_absorpt_coefficient_mu 8.568
_exptl_absorpt_correction_T_max 0.1977
_exptl_absorpt_correction_T_min 0.1309
_exptl_absorpt_correction_type multi-scan
_exptl_absorpt_process_details 'Jacobson, R. (1998) Private communication'
_exptl_crystal_colour 'light yellow'
_exptl_crystal_density_diffrn 3.093
_exptl_crystal_description Block
_exptl_crystal_F_000 868
_exptl_crystal_size_max 0.400
_exptl_crystal_size_mid 0.320
_exptl_crystal_size_min 0.280
_refine_diff_density_max 0.847
_refine_diff_density_min -0.710
_refine_diff_density_rms 0.138
_refine_ls_abs_structure_details
;
 Refined as an inversion twin.
;
_refine_ls_abs_structure_Flack -0.07(11)
_refine_ls_extinction_coef 0.0158(9)
_refine_ls_extinction_expression Fc^*^=kFc[1+0.001xFc^2^\l^3^/sin(2\q)]^-1/4^
_refine_ls_extinction_method 'SHELXL-2014/7 (Sheldrick 2014'
_refine_ls_goodness_of_fit_ref 1.122
_refine_ls_hydrogen_treatment refU
_refine_ls_matrix_type full
_refine_ls_number_parameters 37
_refine_ls_number_reflns 633
_refine_ls_number_restraints 0
_refine_ls_restrained_S_all 1.122
_refine_ls_R_factor_all 0.0299
_refine_ls_R_factor_gt 0.0235
_refine_ls_shift/su_max 0.000
_refine_ls_shift/su_mean 0.000
_refine_ls_structure_factor_coef Fsqd
_refine_ls_weighting_details 'w=1/[\s^2^(Fo^2^)+(0.0244P)^2^] where P=(Fo^2^+2Fc^2^)/3'
_refine_ls_weighting_scheme calc
_refine_ls_wR_factor_gt 0.0478
_refine_ls_wR_factor_ref 0.0501
_reflns_Friedel_coverage 0.493
_reflns_Friedel_fraction_full 1.000
_reflns_Friedel_fraction_max 1.000
_reflns_number_gt 561
_reflns_number_total 633
_reflns_threshold_expression 'I > 2\s(I)'
_cod_data_source_file d4ce00247d2.cif
_cod_data_source_block h173
_cod_depositor_comments 'Adding full bibliography for 7248307--7248309.cif.'
_cod_database_code 7248308
_shelx_shelxl_version_number 2014/7
_shelx_space_group_comment
;
The symmetry employed for this shelxl refinement is uniquely defined
by the following loop, which should always be used as a source of
symmetry information in preference to the above space-group names.
They are only intended as comments.
;
_shelx_estimated_absorpt_t_min 0.131
_shelx_estimated_absorpt_t_max 0.198

loop_
_space_group_symop_operation_xyz
'x, y, z'
'x-y, x, z+1/2'
'-y, x-y, z'
'-x, -y, z+1/2'
'-x+y, -x, z'
'y, -x+y, z+1/2'
'-y, -x, -z+1/2'
'x-y, -y, -z'
'x, x-y, -z+1/2'
'y, x, -z'
'-x+y, y, -z+1/2'
'-x, -x+y, -z'

loop_
_atom_site_label
_atom_site_type_symbol
_atom_site_fract_x
_atom_site_fract_y
_atom_site_fract_z
_atom_site_U_iso_or_equiv
_atom_site_adp_type
_atom_site_occupancy
_atom_site_site_symmetry_order
_atom_site_calc_flag
_atom_site_refinement_flags_posn
_atom_site_refinement_flags_adp
_atom_site_refinement_flags_occupancy
_atom_site_disorder_assembly
_atom_site_disorder_group
Ag1 Ag 0.6667 0.3333 0.94955(7) 0.0486(3) Uani 1 3 d S T P . .
I1 I 0.40352(7) 0.40352(7) 1.0000 0.0356(3) Uani 1 2 d S T P . .
I2 I 0.6667 0.3333 0.7500 0.0297(3) Uani 1 6 d S T P . .
Fe1 Fe 1.0000 0.0000 0.2500 0.0237(4) Uani 1 6 d S T P . .
N1 N 0.9760(9) 0.1927(8) 0.1677(4) 0.0297(14) Uani 1 1 d . . . . .
H1A H 1.0787 0.2777 0.1528 0.03(2) Uiso 1 1 calc R . . . .
H1B H 0.9192 0.1463 0.1156 0.04(2) Uiso 1 1 calc R . . . .
C1 C 0.8844(9) 0.2579(8) 0.2236(5) 0.0320(17) Uani 1 1 d . . . . .
H1C H 0.8389 0.3108 0.1830 0.04(2) Uiso 1 1 calc R . . . .
H1D H 0.9625 0.3434 0.2666 0.04(2) Uiso 1 1 calc R . . . .

loop_
_atom_site_aniso_label
_atom_site_aniso_U_11
_atom_site_aniso_U_22
_atom_site_aniso_U_33
_atom_site_aniso_U_23
_atom_site_aniso_U_13
_atom_site_aniso_U_12
Ag1 0.0468(4) 0.0468(4) 0.0524(7) 0.000 0.000 0.0234(2)
I1 0.0394(3) 0.0394(3) 0.0352(4) -0.0016(2) 0.0016(2) 0.0250(3)
I2 0.0303(4) 0.0303(4) 0.0285(5) 0.000 0.000 0.01514(19)
Fe1 0.0191(6) 0.0191(6) 0.0327(10) 0.000 0.000 0.0096(3)
N1 0.022(4) 0.031(3) 0.036(3) 0.006(3) 0.006(3) 0.014(3)
C1 0.034(4) 0.023(3) 0.043(5) -0.001(3) -0.005(3) 0.016(3)

loop_
_atom_type_symbol
_atom_type_description
_atom_type_scat_dispersion_real
_atom_type_scat_dispersion_imag
_atom_type_scat_source
C C 0.0033 0.0016 'International Tables Vol C Tables 4.2.6.8 and 6.1.1.4'
H H 0.0000 0.0000 'International Tables Vol C Tables 4.2.6.8 and 6.1.1.4'
Ag Ag -0.8971 1.1015 'International Tables Vol C Tables 4.2.6.8 and 6.1.1.4'
Fe Fe 0.3463 0.8444 'International Tables Vol C Tables 4.2.6.8 and 6.1.1.4'
I I -0.4742 1.8119 'International Tables Vol C Tables 4.2.6.8 and 6.1.1.4'
N N 0.0061 0.0033 'International Tables Vol C Tables 4.2.6.8 and 6.1.1.4'

loop_
_geom_angle_atom_site_label_1
_geom_angle_atom_site_label_2
_geom_angle_atom_site_label_3
_geom_angle
_geom_angle_site_symmetry_1
_geom_angle_site_symmetry_3
_geom_angle_publ_flag
I1 Ag1 I1 113.767(16) 3_655 5_665 ?
I1 Ag1 I1 113.767(16) 3_655 . ?
I1 Ag1 I1 113.768(16) 5_665 . ?
I1 Ag1 I2 104.73(2) 3_655 . ?
I1 Ag1 I2 104.73(2) 5_665 . ?
I1 Ag1 I2 104.73(2) . . ?
Ag1 I1 Ag1 144.30(2) 8_567 . ?
Ag1 I2 Ag1 180.0 . 7_666 ?
N1 Fe1 N1 79.3(3) 7_665 . ?
N1 Fe1 N1 94.0(2) 7_665 11_755 ?
N1 Fe1 N1 93.5(3) . 11_755 ?
N1 Fe1 N1 93.5(3) 7_665 3_645 ?
N1 Fe1 N1 94.0(2) . 3_645 ?
N1 Fe1 N1 170.2(4) 11_755 3_645 ?
N1 Fe1 N1 170.2(4) 7_665 5_765 ?
N1 Fe1 N1 94.0(2) . 5_765 ?
N1 Fe1 N1 79.3(3) 11_755 5_765 ?
N1 Fe1 N1 94.0(2) 3_645 5_765 ?
N1 Fe1 N1 94.0(2) 7_665 9_545 ?
N1 Fe1 N1 170.2(4) . 9_545 ?
N1 Fe1 N1 94.0(2) 11_755 9_545 ?
N1 Fe1 N1 79.3(3) 3_645 9_545 ?
N1 Fe1 N1 93.5(3) 5_765 9_545 ?
C1 N1 Fe1 108.9(4) . . ?
C1 N1 H1A 109.9 . . ?
Fe1 N1 H1A 109.9 . . ?
C1 N1 H1B 109.9 . . ?
Fe1 N1 H1B 109.9 . . ?
H1A N1 H1B 108.3 . . ?
N1 C1 C1 110.3(4) . 7_665 ?
N1 C1 H1C 109.6 . . ?
C1 C1 H1C 109.6 7_665 . ?
N1 C1 H1D 109.6 . . ?
C1 C1 H1D 109.6 7_665 . ?
H1C C1 H1D 108.1 . . ?

loop_
_geom_bond_atom_site_label_1
_geom_bond_atom_site_label_2
_geom_bond_distance
_geom_bond_site_symmetry_2
_geom_bond_publ_flag
Ag1 I1 2.8592(5) 3_655 ?
Ag1 I1 2.8592(5) 5_665 ?
Ag1 I1 2.8592(5) . ?
Ag1 I2 2.8758(12) . ?
I1 Ag1 2.8592(5) 8_567 ?
I2 Ag1 2.8758(12) 7_666 ?
Fe1 N1 2.214(6) 7_665 ?
Fe1 N1 2.214(6) . ?
Fe1 N1 2.214(6) 11_755 ?
Fe1 N1 2.214(6) 3_645 ?
Fe1 N1 2.214(6) 5_765 ?
Fe1 N1 2.214(6) 9_545 ?
N1 C1 1.478(9) . ?
N1 H1A 0.8900 . ?
N1 H1B 0.8900 . ?
C1 C1 1.501(13) 7_665 ?
C1 H1C 0.9700 . ?
C1 H1D 0.9700 . ?

loop_
_geom_hbond_atom_site_label_D
_geom_hbond_atom_site_label_H
_geom_hbond_atom_site_label_A
_geom_hbond_distance_DH
_geom_hbond_distance_HA
_geom_hbond_distance_DA
_geom_hbond_angle_DHA
_geom_hbond_site_symmetry_A
C1 H1D I2 0.97 3.18 3.927(7) 134.7 2_654
N1 H1B I1 0.89 3.04 3.842(7) 150.9 3_654

loop_
_geom_torsion_atom_site_label_1
_geom_torsion_atom_site_label_2
_geom_torsion_atom_site_label_3
_geom_torsion_atom_site_label_4
_geom_torsion
_geom_torsion_site_symmetry_1
_geom_torsion_site_symmetry_2
_geom_torsion_site_symmetry_3
_geom_torsion_site_symmetry_4
_geom_torsion_publ_flag
Fe1 N1 C1 C1 -39.8(8) . . . 7_665 ?
